data_7235135
loop_
_publ_author_name
'P. Bolle'
'H. Serier-Brault'
'R. Genois'
'E. Faulques'
'A. Boulmier'
'O. Oms'
'M. Lepeltier'
'J. Marrot'
'A. Dolbecq'
'P. Mialane'
'R. Dessapt'

_publ_section_title
;
 Drastic solid-state luminescence color tuning of an archetypal Ir(iii)
 complex using polyoxometalates and its application as a vapoluminescence
 chemosensor
;
_journal_name_full 'Journal of Materials Chemistry C'
_journal_page_first 11392
_journal_page_last 11395
_journal_paper_doi 10.1039/C6TC04341K
_journal_volume 4
_journal_year 2016
_chemical_formula_sum 'C66 H48 Ir2 N6 O19 W6'
_chemical_formula_weight 2716.60
_space_group_crystal_system trigonal
_space_group_IT_number 165
_space_group_name_Hall '-P 3 2"c'
_space_group_name_H-M_alt 'P -3 c 1'
_atom_sites_solution_hydrogens geom
_cell_angle_alpha 90
_cell_angle_beta 90
_cell_angle_gamma 120
_cell_formula_units_Z 2
_cell_length_a 15.2896(2)
_cell_length_b 15.2896(2)
_cell_length_c 15.6713(4)
_cell_measurement_reflns_used 3014
_cell_measurement_temperature 296(2)
_cell_measurement_theta_max 29.676
_cell_measurement_theta_min 1.538
_cell_volume 3172.69(10)
_computing_cell_refinement 'Bruker SAINT'
_computing_data_collection 'Bruker APEX2'
_computing_data_reduction 'Bruker SAINT'
_computing_structure_refinement 'SHELXL-2014/7 (Sheldrick, 2014)'
_computing_structure_solution 'SHELXS-97 (Sheldrick 2008)'
_diffrn_ambient_temperature 296(2)
_diffrn_detector_area_resol_mean 512x512
_diffrn_measured_fraction_theta_full 1.000
_diffrn_measured_fraction_theta_max 1.000
_diffrn_measurement_device_type 'Bruker APEX-II CCD'
_diffrn_measurement_method 'phi and omega scans'
_diffrn_radiation_type MoK\a
_diffrn_radiation_wavelength 0.71073
_diffrn_reflns_av_R_equivalents 0.0680
_diffrn_reflns_av_unetI/netI 0.0353
_diffrn_reflns_Laue_measured_fraction_full 1.000
_diffrn_reflns_Laue_measured_fraction_max 1.000
_diffrn_reflns_limit_h_max 20
_diffrn_reflns_limit_h_min -20
_diffrn_reflns_limit_k_max 21
_diffrn_reflns_limit_k_min -21
_diffrn_reflns_limit_l_max 21
_diffrn_reflns_limit_l_min -21
_diffrn_reflns_number 33695
_diffrn_reflns_point_group_measured_fraction_full 1.000
_diffrn_reflns_point_group_measured_fraction_max 1.000
_diffrn_reflns_theta_full 25.242
_diffrn_reflns_theta_max 29.676
_diffrn_reflns_theta_min 1.538
_diffrn_source 'fine-focus sealed tube'
_exptl_absorpt_coefficient_mu 15.087
_exptl_absorpt_correction_T_max 0.519
_exptl_absorpt_correction_T_min 0.152
_exptl_absorpt_correction_type multi-scan
_exptl_crystal_colour orange
_exptl_crystal_density_diffrn 2.844
_exptl_crystal_description platelet
_exptl_crystal_F_000 2472
_exptl_crystal_size_max 0.200
_exptl_crystal_size_mid 0.200
_exptl_crystal_size_min 0.050
_refine_diff_density_max 3.417
_refine_diff_density_min -2.557
_refine_diff_density_rms 0.431
_refine_ls_extinction_coef .
_refine_ls_extinction_method none
_refine_ls_goodness_of_fit_ref 1.115
_refine_ls_hydrogen_treatment constr
_refine_ls_matrix_type full
_refine_ls_number_parameters 150
_refine_ls_number_reflns 3014
_refine_ls_number_restraints 0
_refine_ls_restrained_S_all 1.115
_refine_ls_R_factor_all 0.0453
_refine_ls_R_factor_gt 0.0361
_refine_ls_shift/su_max 0.001
_refine_ls_shift/su_mean 0.000
_refine_ls_structure_factor_coef Fsqd
_refine_ls_weighting_details 'w=1/[\s^2^(Fo^2^)+(0.0595P)^2^+4.3956P] where P=(Fo^2^+2Fc^2^)/3'
_refine_ls_weighting_scheme calc
_refine_ls_wR_factor_gt 0.0982
_refine_ls_wR_factor_ref 0.1046
_reflns_Friedel_coverage 0.000
_reflns_Friedel_fraction_full .
_reflns_Friedel_fraction_max .
_reflns_number_gt 2563
_reflns_number_total 3014
_reflns_threshold_expression 'I > 2\s(I)'
_cod_data_source_file 1000004.cif
_cod_data_source_block PCOD1000004
_cod_original_cell_volume 3172.69(12)
_cod_database_code 7235135
_shelx_space_group_comment
;
The symmetry employed for this shelxl refinement is uniquely defined
by the following loop, which should always be used as a source of
symmetry information in preference to the above space-group names.
They are only intended as comments.
;
_shelx_estimated_absorpt_t_min 0.152
_shelx_estimated_absorpt_t_max 0.519

loop_
_space_group_symop_operation_xyz
'x, y, z'
'-y, x-y, z'
'-x+y, -x, z'
'y, x, -z+1/2'
'x-y, -y, -z+1/2'
'-x, -x+y, -z+1/2'
'-x, -y, -z'
'y, -x+y, -z'
'x-y, x, -z'
'-y, -x, z-1/2'
'-x+y, y, z-1/2'
'x, x-y, z-1/2'

loop_
_atom_site_label
_atom_site_type_symbol
_atom_site_fract_x
_atom_site_fract_y
_atom_site_fract_z
_atom_site_U_iso_or_equiv
_atom_site_adp_type
_atom_site_occupancy
_atom_site_site_symmetry_order
_atom_site_calc_flag
_atom_site_refinement_flags_posn
_atom_site_refinement_flags_adp
_atom_site_refinement_flags_occupancy
_atom_site_disorder_assembly
_atom_site_disorder_group
Ir1 Ir 0.6667 0.3333 0.45723(2) 0.02263(11) Uani 1 3 d S T P . .
W1 W 0.10180(2) 0.13817(2) 0.41428(2) 0.03678(11) Uani 1 1 d . . . . .
O1 O 0.0000 0.0000 0.5000 0.029(2) Uani 1 6 d S T P . .
O2 O 0.1921(3) 0.1410(3) 0.5003(3) 0.0394(11) Uani 1 1 d . . . . .
O3 O 0.1115(4) 0.0292(4) 0.3623(3) 0.0431(11) Uani 1 1 d . . . . .
O4 O 0.1764(5) 0.2398(4) 0.3525(4) 0.0639(15) Uani 1 1 d . . . . .
C1 C 0.5912(5) 0.2008(4) 0.5275(3) 0.0257(11) Uani 1 1 d . . . . .
C2 C 0.6294(6) 0.1760(6) 0.5954(4) 0.0426(16) Uani 1 1 d . . . . .
H2 H 0.6969 0.2174 0.6101 0.051 Uiso 1 1 calc R U . . .
C3 C 0.5697(7) 0.0901(6) 0.6435(5) 0.054(2) Uani 1 1 d . . . . .
H3 H 0.5971 0.0740 0.6897 0.065 Uiso 1 1 calc R U . . .
C4 C 0.4699(7) 0.0291(6) 0.6223(5) 0.060(2) Uani 1 1 d . . . . .
H4 H 0.4285 -0.0269 0.6556 0.072 Uiso 1 1 calc R U . . .
C5 C 0.4318(6) 0.0512(6) 0.5521(5) 0.0505(19) Uani 1 1 d . . . . .
H5 H 0.3650 0.0085 0.5363 0.061 Uiso 1 1 calc R U . . .
C6 C 0.4927(5) 0.1375(5) 0.5036(4) 0.0331(13) Uani 1 1 d . . . . .
C7 C 0.4607(5) 0.1680(5) 0.4261(4) 0.0343(13) Uani 1 1 d . . . . .
C8 C 0.3670(5) 0.1101(6) 0.3871(5) 0.0501(18) Uani 1 1 d . . . . .
H8 H 0.3187 0.0495 0.4115 0.060 Uiso 1 1 calc R U . . .
C9 C 0.3468(5) 0.1433(6) 0.3128(5) 0.0502(18) Uani 1 1 d . . . . .
H9 H 0.2835 0.1062 0.2875 0.060 Uiso 1 1 calc R U . . .
C10 C 0.4192(5) 0.2311(6) 0.2751(4) 0.0444(16) Uani 1 1 d . . . . .
H10 H 0.4063 0.2527 0.2236 0.053 Uiso 1 1 calc R U . . .
C11 C 0.5112(5) 0.2862(5) 0.3149(4) 0.0356(14) Uani 1 1 d . . . . .
H11 H 0.5601 0.3458 0.2897 0.043 Uiso 1 1 calc R U . . .
N1 N 0.5331(4) 0.2567(4) 0.3898(3) 0.0321(11) Uani 1 1 d . . . . .

loop_
_atom_site_aniso_label
_atom_site_aniso_U_11
_atom_site_aniso_U_22
_atom_site_aniso_U_33
_atom_site_aniso_U_23
_atom_site_aniso_U_13
_atom_site_aniso_U_12
Ir1 0.02194(14) 0.02194(14) 0.02400(18) 0.000 0.000 0.01097(7)
W1 0.03451(17) 0.03026(16) 0.04096(17) 0.00996(10) 0.00676(10) 0.01274(11)
O1 0.030(3) 0.030(3) 0.029(5) 0.000 0.000 0.0148(17)
O2 0.023(2) 0.032(2) 0.054(3) -0.006(2) -0.0022(18) 0.0069(19)
O3 0.039(3) 0.051(3) 0.037(2) 0.006(2) 0.013(2) 0.021(2)
O4 0.059(4) 0.050(3) 0.069(4) 0.023(3) 0.017(3) 0.016(3)
C1 0.030(3) 0.025(3) 0.025(2) 0.003(2) 0.006(2) 0.016(2)
C2 0.053(4) 0.042(4) 0.036(3) 0.004(3) 0.007(3) 0.026(3)
C3 0.074(6) 0.047(4) 0.042(4) 0.015(3) 0.010(4) 0.031(4)
C4 0.079(6) 0.036(4) 0.051(4) 0.015(3) 0.026(4) 0.018(4)
C5 0.051(4) 0.038(4) 0.048(4) 0.009(3) 0.017(3) 0.011(3)
C6 0.038(3) 0.029(3) 0.034(3) 0.000(2) 0.005(2) 0.018(3)
C7 0.028(3) 0.040(3) 0.037(3) -0.003(3) 0.002(2) 0.018(3)
C8 0.029(3) 0.047(4) 0.058(4) -0.001(3) 0.000(3) 0.006(3)
C9 0.028(3) 0.059(5) 0.055(4) -0.008(4) -0.007(3) 0.015(3)
C10 0.038(4) 0.054(4) 0.046(4) -0.005(3) -0.008(3) 0.027(3)
C11 0.036(3) 0.038(3) 0.037(3) 0.002(3) -0.005(3) 0.022(3)
N1 0.032(3) 0.037(3) 0.033(3) -0.002(2) -0.001(2) 0.022(2)

loop_
_atom_type_symbol
_atom_type_description
_atom_type_scat_dispersion_real
_atom_type_scat_dispersion_imag
_atom_type_scat_source
O O 0.0106 0.0060 'International Tables Vol C Tables 4.2.6.8 and 6.1.1.4'
W W -0.8490 6.8722 'International Tables Vol C Tables 4.2.6.8 and 6.1.1.4'
Ir Ir -1.4442 7.9887 'International Tables Vol C Tables 4.2.6.8 and 6.1.1.4'
C C 0.0033 0.0016 'International Tables Vol C Tables 4.2.6.8 and 6.1.1.4'
N N 0.0061 0.0033 'International Tables Vol C Tables 4.2.6.8 and 6.1.1.4'
H H 0.0000 0.0000 'International Tables Vol C Tables 4.2.6.8 and 6.1.1.4'

loop_
_geom_angle_atom_site_label_1
_geom_angle_atom_site_label_2
_geom_angle_atom_site_label_3
_geom_angle
_geom_angle_site_symmetry_1
_geom_angle_site_symmetry_3
N1 Ir1 N1 96.18(19) . 2_655
N1 Ir1 N1 96.19(19) . 3_665
N1 Ir1 N1 96.18(19) 2_655 3_665
N1 Ir1 C1 90.9(2) . 3_665
N1 Ir1 C1 171.8(2) 2_655 3_665
N1 Ir1 C1 78.9(2) 3_665 3_665
N1 Ir1 C1 78.9(2) . .
N1 Ir1 C1 90.9(2) 2_655 .
N1 Ir1 C1 171.8(2) 3_665 .
C1 Ir1 C1 94.5(2) 3_665 .
N1 Ir1 C1 171.8(2) . 2_655
N1 Ir1 C1 78.9(2) 2_655 2_655
N1 Ir1 C1 90.9(2) 3_665 2_655
C1 Ir1 C1 94.5(2) 3_665 2_655
C1 Ir1 C1 94.5(2) . 2_655
O4 W1 O2 103.5(3) . .
O4 W1 O3 103.9(3) . 2
O2 W1 O3 152.6(2) . 2
O4 W1 O3 104.1(3) . .
O2 W1 O3 87.2(2) . .
O3 W1 O3 87.1(3) 2 .
O4 W1 O2 103.6(3) . 9_556
O2 W1 O2 86.62(5) . 9_556
O3 W1 O2 86.1(2) 2 9_556
O3 W1 O2 152.36(19) . 9_556
O4 W1 O1 179.4(2) . .
O2 W1 O1 76.18(14) . .
O3 W1 O1 76.42(14) 2 .
O3 W1 O1 76.38(14) . .
O2 W1 O1 75.98(13) 9_556 .
W1 O1 W1 90.064(10) . 8_556
W1 O1 W1 89.936(10) . 2
W1 O1 W1 180.0 8_556 2
W1 O1 W1 90.063(10) . 9_556
W1 O1 W1 89.936(10) 8_556 9_556
W1 O1 W1 90.064(10) 2 9_556
W1 O1 W1 89.937(10) . 3
W1 O1 W1 90.064(10) 8_556 3
W1 O1 W1 89.936(10) 2 3
W1 O1 W1 180.0 9_556 3
W1 O1 W1 180.0 . 7_556
W1 O1 W1 89.936(10) 8_556 7_556
W1 O1 W1 90.064(10) 2 7_556
W1 O1 W1 89.936(10) 9_556 7_556
W1 O1 W1 90.064(10) 3 7_556
W1 O2 W1 117.8(2) . 8_556
W1 O3 W1 117.3(2) 3 .
C2 C1 C6 119.4(6) . .
C2 C1 Ir1 125.6(5) . .
C6 C1 Ir1 114.9(4) . .
C1 C2 C3 121.3(7) . .
C4 C3 C2 119.6(7) . .
C5 C4 C3 119.6(7) . .
C4 C5 C6 120.4(8) . .
C1 C6 C5 119.7(6) . .
C1 C6 C7 115.0(5) . .
C5 C6 C7 125.3(6) . .
N1 C7 C8 120.7(6) . .
N1 C7 C6 115.1(5) . .
C8 C7 C6 124.1(6) . .
C9 C8 C7 119.3(7) . .
C8 C9 C10 120.5(7) . .
C9 C10 C11 118.8(7) . .
N1 C11 C10 122.3(7) . .
C11 N1 C7 118.4(5) . .
C11 N1 Ir1 126.3(5) . .
C7 N1 Ir1 115.4(4) . .

loop_
_geom_bond_atom_site_label_1
_geom_bond_atom_site_label_2
_geom_bond_distance
_geom_bond_site_symmetry_2
Ir1 N1 2.065(5) .
Ir1 N1 2.065(5) 2_655
Ir1 N1 2.065(5) 3_665
Ir1 C1 2.076(5) 3_665
Ir1 C1 2.077(6) .
Ir1 C1 2.077(5) 2_655
W1 O4 1.696(5) .
W1 O2 1.915(5) .
W1 O3 1.923(5) 2
W1 O3 1.925(5) .
W1 O2 1.926(5) 9_556
W1 O1 2.3242(2) .
O1 W1 2.3243(2) 8_556
O1 W1 2.3243(2) 2
O1 W1 2.3243(2) 9_556
O1 W1 2.3243(2) 3
O1 W1 2.3243(2) 7_556
O2 W1 1.926(5) 8_556
O3 W1 1.923(5) 3
C1 C2 1.356(9) .
C1 C6 1.374(9) .
C2 C3 1.388(10) .
C3 C4 1.373(12) .
C4 C5 1.363(12) .
C5 C6 1.399(9) .
C6 C7 1.470(9) .
C7 N1 1.374(9) .
C7 C8 1.393(9) .
C8 C9 1.367(11) .
C9 C10 1.375(11) .
C10 C11 1.376(9) .
C11 N1 1.358(8) .
